data_7222184
loop_
_publ_author_name
'Iwasaki, M.'
'Takizawa, H.'
'Endo, T.'
'Uheda, K.'

_publ_section_title
;
 Synthesis and crystal structure of Na4 Sn3 O8
;
_journal_name_full 'Journal of Materials Chemistry'
_journal_page_first 1068
_journal_page_last 1070
_journal_volume 12
_journal_year 2002
_chemical_formula_sum 'Na4 O8 Sn3'
_chemical_name_systematic 'Na4 (Sn3 O8)'
_space_group_IT_number 213
_symmetry_space_group_name_Hall 'P 4bd 2ab 3'
_symmetry_space_group_name_H-M 'P 41 3 2'
_cell_angle_alpha 90
_cell_angle_beta 90
_cell_angle_gamma 90
_cell_formula_units_Z 4
_cell_length_a 9.1815
_cell_length_b 9.1815
_cell_length_c 9.1815
_cell_volume 774.000
_citation_journal_id_ASTM JMACEP
_cod_data_source_file Iwasaki_JMACEP_2002_704.cif
_cod_data_source_block Na4O8Sn3
_cod_original_cell_volume 774
_cod_database_code 7222184

loop_
_symmetry_equiv_pos_as_xyz
x,y,z
-y+1/4,x+3/4,z+1/4
-x+1/2,-y,z+1/2
y+1/4,-x+1/4,z+3/4
x+1/2,-y+1/2,-z
y+3/4,x+1/4,-z+1/4
-x,y+1/2,-z+1/2
-y+3/4,-x+3/4,-z+3/4
z,x,y
-x+1/4,z+3/4,y+1/4
-z+1/2,-x,y+1/2
x+1/4,-z+1/4,y+3/4
z+1/2,-x+1/2,-y
x+3/4,z+1/4,-y+1/4
-z,x+1/2,-y+1/2
-x+3/4,-z+3/4,-y+3/4
y,z,x
y+1/2,-z+1/2,-x
z+3/4,y+1/4,-x+1/4
-y,z+1/2,-x+1/2
-z+3/4,-y+3/4,-x+3/4
-y+1/2,-z,x+1/2
z+1/4,-y+1/4,x+3/4
-z+1/4,y+3/4,x+1/4

loop_
_atom_site_label
_atom_site_type_symbol
_atom_site_fract_x
_atom_site_fract_y
_atom_site_fract_z
_atom_site_occupancy
_atom_site_U_iso_or_equiv
Na3 Na+1 0.354 0.604 0.625 0.75 0.0
Na1 Na+1 0.875 0.875 0.875 1 0.0
Sn1 Sn+4 0.61572 0.86572 0.625 1 0.0
O2 O-2 0.1363 0.9023 0.9093 1 0.0
Na2 Na+1 0.375 0.375 0.375 0.75 0.0
O1 O-2 0.1159 0.1159 0.1159 1 0.0
